data_4030816
loop_
_publ_author_name
'Kwang-Hwa Lii'

_publ_section_title
;
 Hydrothermal synthesis and crystal structure of Na3In(PO4)2
;
_journal_name_full 'European Journal of Solid State and Inorganic Chemistry'
_journal_page_first 519
_journal_page_last 526
_journal_volume 33
_journal_year 1996
_chemical_formula_sum 'In Na3 O8 P2'
_chemical_formula_weight 373.73
_space_group_IT_number 14
_symmetry_cell_setting monoclinic
_symmetry_Int_Tables_number 14
_symmetry_space_group_name_Hall '-P 2yn'
_symmetry_space_group_name_H-M 'P 1 21/n 1'
_cell_angle_alpha 90
_cell_angle_beta 92.355(2)
_cell_angle_gamma 90
_cell_formula_units_Z 4
_cell_length_a 5.1409(5)
_cell_length_b 18.197(2)
_cell_length_c 7.1355(3)
_cell_volume 666.95(10)
_diffrn_ambient_temperature 293
_diffrn_radiation_probe x-ray
_diffrn_radiation_type MoK\a
_diffrn_radiation_wavelength 0.71073
_exptl_absorpt_coefficient_mu 4.233
_exptl_crystal_density_diffrn 3.722
_exptl_crystal_F_000 704
_refine_ls_goodness_of_fit_ref 0.912
_refine_ls_number_parameters 128
_refine_ls_number_reflns 1125
_refine_ls_R_factor_gt 0.031
_refine_ls_wR_factor_gt 0.038
_cod_data_source_file EJSSIC-1996-33-519-526.cif
_cod_data_source_block Na3In(PO4)2
_cod_original_cell_volume 666.96(10)
_cod_original_sg_symbol_H-M 'P 21/n'
_cod_database_code 4030816

loop_
_symmetry_equiv_pos_site_id
_symmetry_equiv_pos_as_xyz
1 x,y,z
2 1/2-x,1/2+y,1/2-z
3 -x,-y,-z
4 1/2+x,1/2-y,1/2+z

loop_
_atom_site_label
_atom_site_type_symbol
_atom_site_thermal_displace_type
_atom_site_fract_x
_atom_site_fract_y
_atom_site_fract_z
_atom_site_occupancy
_atom_site_U_iso_or_equiv
In In Uiso 0.21644(7) 0.87198(2) 0.01273(5) 1.000 0.0190(3)
P1 P Uiso 0.1949(3) 0.71398(8) 0.2812(2) 1.000 0.0191(5)
P2 P Uiso 0.2710(3) 0.03632(8) 0.7845(2) 1.000 0.0190(5)
O1 O Uiso 0.1731(7) 0.7988(2) 0.2503(5) 1.000 0.0228(13)
O2 O Uiso 0.0897(8) 0.6718(2) 0.1133(5) 1.000 0.0279(13)
O3 O Uiso 0.4866(7) 0.6937(2) 0.3173(6) 1.000 0.0253(13)
O4 O Uiso 0.0395(7) 0.6985(2) 0.4579(5) 1.000 0.0215(13)
O5 O Uiso 0.5590(8) 0.0641(2) 0.7878(5) 1.000 0.0241(13)
O6 O Uiso 0.2770(8) -0.0490(2) 0.7914(5) 1.000 0.0266(13)
O7 O Uiso 0.1387(7) 0.0677(2) 0.9563(5) 1.000 0.0228(13)
O8 O Uiso 0.1314(8) 0.0612(2) 0.6064(6) 1.000 0.0317(13)
Na1 Na Uiso 0.6991(5) 0.80610(10) 0.3033(3) 1.000 0.0331(9)
Na2 Na Uiso 0.2080(5) 0.87480(10) 0.5153(3) 1.000 0.0443(13)
Na3 Na Uiso 0.7612(5) 0.95060(10) -0.2929(3) 1.000 0.0312(9)

loop_
_atom_type_symbol
_atom_type_description
_atom_type_scat_dispersion_real
_atom_type_scat_dispersion_imag
_atom_type_scat_source
In In -0.7276 1.3100 ' International Tables Vol C Tables 4.2.6.8 and 6.1.1.4'
Na Na 0.0362 0.0249 ' International Tables Vol C Tables 4.2.6.8 and 6.1.1.4'
O O 0.0106 0.0060 ' International Tables Vol C Tables 4.2.6.8 and 6.1.1.4'
P P 0.1023 0.0942 ' International Tables Vol C Tables 4.2.6.8 and 6.1.1.4'

loop_
_geom_angle_atom_site_label_1
_geom_angle_atom_site_label_2
_geom_angle_atom_site_label_3
_geom_angle
_geom_angle_site_symmetry_1
_geom_angle_site_symmetry_3
_geom_angle_publ_flag
O1 In O6 175.30(14) . 1_564 yes
O1 In O7 96.77(14) . 3_566 yes
O1 In O5 83.34(14) . 3_666 yes
O1 In O3 95.39(14) . 4_464 yes
O1 In O4 83.17(14) . 4_564 yes
O6 In O7 83.35(14) 1_564 3_566 yes
O5 In O6 91.97(14) 3_666 1_564 yes
O3 In O6 89.30(15) 4_464 1_564 yes
O4 In O6 97.36(14) 4_564 1_564 yes
O5 In O7 95.24(14) 3_666 3_566 yes
O3 In O7 84.50(14) 4_464 3_566 yes
O4 In O7 172.08(14) 4_564 3_566 yes
O3 In O5 178.67(14) 4_464 3_666 yes
O4 In O5 92.62(14) 4_564 3_666 yes
O3 In O4 87.62(14) 4_464 4_564 yes
O1 P1 O2 111.7(2) . . yes
O1 P1 O3 108.7(2) . . yes
O1 P1 O4 105.0(2) . . yes
O2 P1 O3 108.9(2) . . yes
O2 P1 O4 112.1(2) . . yes
O3 P1 O4 110.4(2) . . yes
O5 P2 O6 107.8(2) . . yes
O5 P2 O7 108.5(2) . . yes
O5 P2 O8 109.5(2) . . yes
O6 P2 O7 110.8(2) . . yes
O6 P2 O8 109.6(2) . . yes
O7 P2 O8 110.6(2) . . yes
In O1 P1 134.9(2) . . yes
In O3 P1 137.6(2) 4_565 . yes
In O4 P1 133.4(2) 4_465 . yes
In O5 P2 132.1(2) 3_666 . yes
In O6 P2 133.1(2) 1_546 . yes
In O7 P2 132.7(2) 3_566 . yes

loop_
_geom_bond_atom_site_label_1
_geom_bond_atom_site_label_2
_geom_bond_distance
_geom_bond_site_symmetry_2
_geom_bond_publ_flag
In O1 2.174(4) . yes
In O6 2.168(4) 1_564 yes
In O7 2.150(4) 3_566 yes
In O5 2.139(4) 3_666 yes
In O3 2.153(4) 4_464 yes
In O4 2.147(4) 4_564 yes
P1 O1 1.563(4) . yes
P1 O2 1.505(4) . yes
P1 O3 1.556(4) . yes
P1 O4 1.546(4) . yes
P2 O5 1.564(4) . yes
P2 O6 1.554(4) . yes
P2 O7 1.536(4) . yes
P2 O8 1.503(4) . yes

loop_
_geom_torsion_atom_site_label_1
_geom_torsion_atom_site_label_2
_geom_torsion_atom_site_label_3
_geom_torsion_atom_site_label_4
_geom_torsion
_geom_torsion_site_symmetry_1
_geom_torsion_site_symmetry_3
_geom_torsion_site_symmetry_4
_geom_torsion_publ_flag
O7 In O1 P1 131.2(3) 3_566 . . no
O5 In O1 P1 -134.3(3) 3_666 . . no
O3 In O1 P1 46.1(3) 4_464 . . no
O4 In O1 P1 -40.9(3) 4_564 . . no
O1 In O7 P2 42.6(3) . 3_566 3_566 no
O1 In O5 P2 122.1(3) . 3_666 3_666 no
O1 In O3 P1 71.4(4) . 4_464 4_464 no
O1 In O4 P1 160.2(3) . 4_564 4_564 no
O2 P1 O1 In -37.1(4) . . . no
O3 P1 O1 In 83.1(3) . . . no
O4 P1 O1 In -158.8(3) . . . no
O1 P1 O3 In 133.2(3) . . 4_565 no
O2 P1 O3 In -104.9(4) . . 4_565 no
O4 P1 O3 In 18.6(4) . . 4_565 no
O1 P1 O4 In 123.4(3) . . 4_465 no
O2 P1 O4 In 2.0(4) . . 4_465 no
O3 P1 O4 In -119.6(3) . . 4_465 no
O6 P2 O5 In -115.9(3) . . 3_666 no
O7 P2 O5 In 4.2(4) . . 3_666 no
O8 P2 O5 In 124.9(3) . . 3_666 no
O5 P2 O6 In 103.3(3) . . 1_546 no
O7 P2 O6 In -15.4(4) . . 1_546 no
O8 P2 O6 In -137.6(3) . . 1_546 no
O5 P2 O7 In 127.6(3) . . 3_566 no
O6 P2 O7 In -114.3(3) . . 3_566 no
O8 P2 O7 In 7.5(4) . . 3_566 no
